data_7025544
loop_
_publ_author_name
'Talbi, Barisa'
'Haquette, Pierre'
'Martel, Annie'
'de Montigny, Fr\'ed\'eric'
'Fosse, C\'eline'
'Cordier, St\'ephane'
'Roisnel, Thierry'
'Jaouen, G\'erard'
'Salmain, Mich\`ele'

_publ_section_title
;
 (Eta6-arene) ruthenium(II) complexes and metallo-papain hybrid as Lewis
 acid catalysts of Diels-Alder reaction in water.
;
_journal_issue 24
_journal_name_full 'Dalton transactions (Cambridge, England : 2003)'
_journal_page_first 5605
_journal_page_last 5607
_journal_paper_doi 10.1039/c001630f
_journal_volume 39
_journal_year 2010
_chemical_compound_source 'synthesis as described'
_chemical_formula_moiety 'C22 H20 Cl2 N3 O Ru, B F4'
_chemical_formula_sum 'C22 H20 B Cl2 F4 N3 O Ru'
_chemical_formula_weight 601.19
_chemical_name_systematic
;
?
;
_space_group_IT_number 14
_symmetry_cell_setting monoclinic
_symmetry_Int_Tables_number 14
_symmetry_space_group_name_Hall '-P 2ybc'
_symmetry_space_group_name_H-M 'P 1 21/c 1'
_atom_sites_solution_hydrogens geom
_atom_sites_solution_primary direct
_atom_sites_solution_secondary difmap
_audit_conform_dict_location ftp://ftp.iucr.org/pub/cif_core.dic
_audit_conform_dict_name cif_core.dic
_audit_conform_dict_version 2.4
_audit_creation_date 2009-01-16T14:19:28-00:00
_audit_creation_method 'WinGX routine CIF_UPDATE'
_cell_angle_alpha 90
_cell_angle_beta 111.9220(10)
_cell_angle_gamma 90
_cell_formula_units_Z 4
_cell_length_a 8.1828(3)
_cell_length_b 28.4447(10)
_cell_length_c 10.2133(4)
_cell_measurement_reflns_used 8741
_cell_measurement_temperature 100(2)
_cell_measurement_theta_max 27.41
_cell_measurement_theta_min 2.58
_cell_measurement_wavelength 0.71073
_cell_volume 2205.33(14)
_computing_cell_refinement 'Bruker SMART'
_computing_data_collection 'Bruker SAINT'
_computing_data_reduction 'Bruker SAINT'
_computing_molecular_graphics 'Ortep-3 for Windows (Farrugia, 1997)'
_computing_publication_material 'WinGX publication routines (Farrugia, 1999)'
_computing_structure_refinement 'SHELXL-97 (Sheldrick, 1997)'
_computing_structure_solution 'SIR97 (Altomare et al., 1999)'
_diffrn_ambient_temperature 100(2)
_diffrn_detector 'CCD plate'
_diffrn_measured_fraction_theta_full 0.991
_diffrn_measured_fraction_theta_max 0.991
_diffrn_measurement_device_type 'APEXII, Bruker-AXS'
_diffrn_measurement_method 'CCD rotation images, thin slices'
_diffrn_radiation_monochromator graphite
_diffrn_radiation_probe x-ray
_diffrn_radiation_type MoK\a
_diffrn_radiation_wavelength 0.71073
_diffrn_reflns_av_R_equivalents 0.0378
_diffrn_reflns_av_unetI/netI 0.0362
_diffrn_reflns_limit_h_max 10
_diffrn_reflns_limit_h_min -10
_diffrn_reflns_limit_k_max 33
_diffrn_reflns_limit_k_min -36
_diffrn_reflns_limit_l_max 13
_diffrn_reflns_limit_l_min -12
_diffrn_reflns_number 19047
_diffrn_reflns_theta_full 27.44
_diffrn_reflns_theta_max 27.44
_diffrn_reflns_theta_min 3.44
_exptl_absorpt_coefficient_mu 1.009
_exptl_absorpt_correction_T_max 0.922
_exptl_absorpt_correction_T_min 0.757
_exptl_absorpt_correction_type multi-scan
_exptl_absorpt_process_details
;
[Sheldrick, G.M. (2002). SADABS Bruker AXS Inc., Madison, Wisconsin, USA]
;
_exptl_crystal_colour orange
_exptl_crystal_density_diffrn 1.811
_exptl_crystal_density_method 'not measured'
_exptl_crystal_description stock
_exptl_crystal_F_000 1200
_exptl_crystal_size_max 0.56
_exptl_crystal_size_mid 0.1
_exptl_crystal_size_min 0.08
_refine_diff_density_max 0.469
_refine_diff_density_min -0.562
_refine_diff_density_rms 0.085
_refine_ls_extinction_method none
_refine_ls_goodness_of_fit_ref 1.082
_refine_ls_hydrogen_treatment constr
_refine_ls_matrix_type full
_refine_ls_number_parameters 307
_refine_ls_number_reflns 5002
_refine_ls_number_restraints 0
_refine_ls_restrained_S_all 1.082
_refine_ls_R_factor_all 0.0349
_refine_ls_R_factor_gt 0.0304
_refine_ls_shift/su_max 0.001
_refine_ls_shift/su_mean 0
_refine_ls_structure_factor_coef Fsqd
_refine_ls_weighting_details 'calc w=1/[\s^2^(Fo^2^)+(0.0166P)^2^+2.7933P] where P=(Fo^2^+2Fc^2^)/3'
_refine_ls_weighting_scheme calc
_refine_ls_wR_factor_gt 0.0632
_refine_ls_wR_factor_ref 0.0664
_reflns_number_gt 4553
_reflns_number_total 5002
_reflns_threshold_expression >2sigma(I)
_cod_data_source_file c001630f.txt
_cod_data_source_block job
_cod_original_sg_symbol_H-M 'P 21/c'
_cod_database_code 7025544

loop_
_symmetry_equiv_pos_as_xyz
'x, y, z'
'-x, y+1/2, -z+1/2'
'-x, -y, -z'
'x, -y-1/2, z-1/2'

loop_
_atom_site_label
_atom_site_type_symbol
_atom_site_fract_x
_atom_site_fract_y
_atom_site_fract_z
_atom_site_U_iso_or_equiv
_atom_site_adp_type
_atom_site_occupancy
_atom_site_calc_flag
_atom_site_refinement_flags
Ru1 Ru 0.36851(2) 0.112618(6) 0.84341(2) 0.01216(6) Uani 1 d .
Cl1 Cl 0.16755(7) 0.12873(2) 0.60692(6) 0.01961(13) Uani 1 d .
N1 N 0.3251(2) 0.18261(7) 0.8850(2) 0.0150(4) Uani 1 d .
C2 C 0.2099(3) 0.19829(9) 0.9383(3) 0.0189(5) Uani 1 d .
H2 H 0.1359 0.1763 0.9596 0.023 Uiso 1 calc R
C3 C 0.1938(3) 0.24628(9) 0.9641(3) 0.0212(5) Uani 1 d .
H3 H 0.1122 0.2563 1.0046 0.025 Uiso 1 calc R
C4 C 0.2966(3) 0.27856(9) 0.9306(3) 0.0223(5) Uani 1 d .
H4 H 0.2861 0.3111 0.9472 0.027 Uiso 1 calc R
C5 C 0.4176(3) 0.26328(8) 0.8716(3) 0.0187(5) Uani 1 d .
C6 C 0.4284(3) 0.21464(8) 0.8518(2) 0.0146(5) Uani 1 d .
C7 C 0.5312(3) 0.29355(9) 0.8308(3) 0.0225(5) Uani 1 d .
H7 H 0.5252 0.3266 0.8425 0.027 Uiso 1 calc R
C8 C 0.6457(3) 0.27645(9) 0.7765(3) 0.0234(6) Uani 1 d .
H8 H 0.7184 0.2976 0.7505 0.028 Uiso 1 calc R
C9 C 0.6600(3) 0.22672(9) 0.7572(3) 0.0186(5) Uani 1 d .
C10 C 0.5505(3) 0.19620(8) 0.7960(3) 0.0155(5) Uani 1 d .
C11 C 0.7761(3) 0.20607(9) 0.7010(3) 0.0221(5) Uani 1 d .
H11 H 0.8513 0.2253 0.6718 0.027 Uiso 1 calc R
C12 C 0.7800(3) 0.15792(9) 0.6888(3) 0.0207(5) Uani 1 d .
H12 H 0.8581 0.1436 0.6514 0.025 Uiso 1 calc R
C13 C 0.6675(3) 0.13027(9) 0.7320(3) 0.0169(5) Uani 1 d .
H13 H 0.6726 0.0971 0.7244 0.02 Uiso 1 calc R
N14 N 0.5539(2) 0.14848(7) 0.7832(2) 0.0140(4) Uani 1 d .
C21 C 0.4069(3) 0.03607(8) 0.8334(3) 0.0166(5) Uani 1 d .
H21 H 0.4226 0.017 0.7626 0.02 Uiso 1 calc R
C22 C 0.5544(3) 0.05632(8) 0.9401(3) 0.0165(5) Uani 1 d .
H22 H 0.6686 0.0513 0.9389 0.02 Uiso 1 calc R
C23 C 0.5350(3) 0.08393(8) 1.0489(3) 0.0186(5) Uani 1 d .
H23 H 0.6349 0.097 1.1215 0.022 Uiso 1 calc R
C24 C 0.3637(3) 0.09149(9) 1.0466(3) 0.0191(5) Uani 1 d .
H24 H 0.3485 0.1102 1.1182 0.023 Uiso 1 calc R
C25 C 0.2138(3) 0.07184(8) 0.9402(3) 0.0179(5) Uani 1 d .
H25 H 0.0998 0.0771 0.9415 0.021 Uiso 1 calc R
C26 C 0.2344(3) 0.04434(8) 0.8319(3) 0.0162(5) Uani 1 d .
C27 C 0.0761(3) 0.02426(8) 0.7157(3) 0.0208(5) Uani 1 d .
H27A H 0.1005 0.0209 0.6283 0.025 Uiso 1 calc R
H27B H -0.0263 0.0455 0.6961 0.025 Uiso 1 calc R
C28 C 0.0359(3) -0.02374(9) 0.7635(3) 0.0238(6) Uani 1 d .
H28A H 0.1381 -0.0448 0.7801 0.029 Uiso 1 calc R
H28B H 0.0194 -0.0201 0.8542 0.029 Uiso 1 calc R
N30 N -0.1206(3) -0.04553(7) 0.6610(2) 0.0212(5) Uani 1 d .
H30 H -0.1094 -0.0667 0.6021 0.025 Uiso 1 calc R
C31 C -0.2812(3) -0.03377(8) 0.6553(3) 0.0184(5) Uani 1 d .
O32 O -0.3094(2) -0.00243(6) 0.72685(19) 0.0247(4) Uani 1 d .
C33 C -0.4275(3) -0.06132(9) 0.5449(3) 0.0204(5) Uani 1 d .
H33A H -0.3845 -0.0933 0.5375 0.024 Uiso 1 calc R
H33B H -0.458 -0.0458 0.4521 0.024 Uiso 1 calc R
Cl3 Cl -0.62004(7) -0.06558(2) 0.58596(7) 0.02315(14) Uani 1 d .
B51 B -0.0225(4) 0.14831(10) 1.1509(3) 0.0197(6) Uani 1 d .
F52 F -0.0838(2) 0.11714(5) 1.03638(16) 0.0269(4) Uani 1 d .
F53 F 0.16058(18) 0.14413(5) 1.21358(17) 0.0260(3) Uani 1 d .
F54 F -0.0685(2) 0.19395(5) 1.10369(19) 0.0349(4) Uani 1 d .
F55 F -0.09712(18) 0.13625(5) 1.24908(16) 0.0229(3) Uani 1 d .

loop_
_atom_site_aniso_label
_atom_site_aniso_U_11
_atom_site_aniso_U_22
_atom_site_aniso_U_33
_atom_site_aniso_U_23
_atom_site_aniso_U_13
_atom_site_aniso_U_12
Ru1 0.01139(9) 0.01106(10) 0.01509(11) 0.00079(7) 0.00616(7) -0.00005(6)
Cl1 0.0181(3) 0.0211(3) 0.0198(3) 0.0012(2) 0.0072(2) -0.0005(2)
N1 0.0147(9) 0.0149(10) 0.0162(11) 0.0019(8) 0.0066(8) 0.0008(7)
C2 0.0190(11) 0.0189(12) 0.0204(13) 0.0032(10) 0.0090(10) 0.0019(9)
C3 0.0247(12) 0.0211(13) 0.0194(13) 0.0007(11) 0.0100(10) 0.0061(10)
C4 0.0297(13) 0.0154(12) 0.0203(14) 0.0000(10) 0.0078(11) 0.0039(10)
C5 0.0229(12) 0.0159(12) 0.0156(13) 0.0015(10) 0.0051(10) -0.0001(9)
C6 0.0166(10) 0.0136(11) 0.0127(12) 0.0021(9) 0.0043(9) -0.0002(9)
C7 0.0298(13) 0.0128(12) 0.0229(14) 0.0004(10) 0.0075(11) -0.0038(10)
C8 0.0264(13) 0.0194(13) 0.0236(14) 0.0044(11) 0.0084(11) -0.0072(10)
C9 0.0167(11) 0.0210(13) 0.0161(13) 0.0013(10) 0.0039(10) -0.0044(9)
C10 0.0157(10) 0.0150(11) 0.0148(12) 0.0006(9) 0.0044(9) -0.0016(9)
C11 0.0168(11) 0.0284(14) 0.0214(14) 0.0036(11) 0.0075(10) -0.0059(10)
C12 0.0150(11) 0.0302(14) 0.0188(13) -0.0015(11) 0.0084(10) -0.0023(10)
C13 0.0147(10) 0.0195(12) 0.0156(12) 0.0002(10) 0.0047(9) -0.0002(9)
N14 0.0123(8) 0.0155(10) 0.0149(10) 0.0003(8) 0.0059(8) -0.0005(7)
C21 0.0199(11) 0.0102(11) 0.0209(13) 0.0004(10) 0.0090(10) 0.0004(9)
C22 0.0151(10) 0.0144(11) 0.0212(13) 0.0067(10) 0.0082(9) 0.0029(9)
C23 0.0203(11) 0.0163(12) 0.0164(13) 0.0078(10) 0.0036(10) 0.0024(9)
C24 0.0282(13) 0.0162(12) 0.0178(13) 0.0057(10) 0.0140(11) 0.0042(10)
C25 0.0179(11) 0.0153(12) 0.0242(14) 0.0061(10) 0.0124(10) 0.0004(9)
C26 0.0179(11) 0.0110(11) 0.0198(13) 0.0044(10) 0.0071(10) -0.0025(9)
C27 0.0183(11) 0.0167(12) 0.0248(14) 0.0015(10) 0.0051(10) -0.0039(9)
C28 0.0142(11) 0.0180(12) 0.0325(16) 0.0040(11) 0.0012(11) -0.0022(9)
N30 0.0162(9) 0.0150(10) 0.0309(13) -0.0035(9) 0.0069(9) -0.0018(8)
C31 0.0198(11) 0.0157(12) 0.0207(13) 0.0017(10) 0.0086(10) -0.0016(9)
O32 0.0218(9) 0.0287(10) 0.0247(10) -0.0070(8) 0.0101(8) -0.0032(7)
C33 0.0145(11) 0.0248(13) 0.0231(14) -0.0048(11) 0.0085(10) -0.0023(9)
Cl3 0.0177(3) 0.0292(3) 0.0242(3) -0.0050(3) 0.0097(2) -0.0055(2)
B51 0.0203(13) 0.0167(14) 0.0254(16) -0.0020(12) 0.0125(12) 0.0004(10)
F52 0.0240(8) 0.0342(9) 0.0231(9) -0.0084(7) 0.0096(7) 0.0000(6)
F53 0.0189(7) 0.0307(9) 0.0303(9) -0.0065(7) 0.0114(6) -0.0032(6)
F54 0.0452(10) 0.0222(8) 0.0481(11) 0.0104(8) 0.0298(9) 0.0094(7)
F55 0.0233(7) 0.0240(8) 0.0262(8) -0.0011(6) 0.0147(6) 0.0003(6)

loop_
_atom_type_symbol
_atom_type_description
_atom_type_scat_dispersion_real
_atom_type_scat_dispersion_imag
_atom_type_scat_source
C C 0.0033 0.0016 'International Tables Vol C Tables 4.2.6.8 and 6.1.1.4'
B B 0.0013 0.0007 'International Tables Vol C Tables 4.2.6.8 and 6.1.1.4'
N N 0.0061 0.0033 'International Tables Vol C Tables 4.2.6.8 and 6.1.1.4'
O O 0.0106 0.006 'International Tables Vol C Tables 4.2.6.8 and 6.1.1.4'
F F 0.0171 0.0103 'International Tables Vol C Tables 4.2.6.8 and 6.1.1.4'
Cl Cl 0.1484 0.1585 'International Tables Vol C Tables 4.2.6.8 and 6.1.1.4'
Ru Ru -1.2594 0.8363 'International Tables Vol C Tables 4.2.6.8 and 6.1.1.4'
H H 0 0 'International Tables Vol C Tables 4.2.6.8 and 6.1.1.4'

loop_
_geom_angle_atom_site_label_1
_geom_angle_atom_site_label_2
_geom_angle_atom_site_label_3
_geom_angle
N1 Ru1 N14 78.07(7)
N1 Ru1 C24 90.26(9)
N14 Ru1 C24 133.26(9)
N1 Ru1 C22 138.67(8)
N14 Ru1 C22 91.79(8)
C24 Ru1 C22 67.79(9)
N1 Ru1 C23 104.60(9)
N14 Ru1 C23 101.67(8)
C24 Ru1 C23 37.69(9)
C22 Ru1 C23 37.90(9)
N1 Ru1 C25 103.90(8)
N14 Ru1 C25 169.95(8)
C24 Ru1 C25 37.69(9)
C22 Ru1 C25 80.22(9)
C23 Ru1 C25 68.28(9)
N1 Ru1 C21 170.14(8)
N14 Ru1 C21 109.52(8)
C24 Ru1 C21 79.95(9)
C22 Ru1 C21 37.57(9)
C23 Ru1 C21 68.19(9)
C25 Ru1 C21 67.51(9)
N1 Ru1 C26 136.68(8)
N14 Ru1 C26 143.96(8)
C24 Ru1 C26 67.83(9)
C22 Ru1 C26 68.07(9)
C23 Ru1 C26 80.93(9)
C25 Ru1 C26 37.38(9)
C21 Ru1 C26 37.63(8)
N1 Ru1 Cl1 85.32(6)
N14 Ru1 Cl1 84.92(5)
C24 Ru1 Cl1 139.63(7)
C22 Ru1 Cl1 134.13(7)
C23 Ru1 Cl1 168.97(7)
C25 Ru1 Cl1 105.01(7)
C21 Ru1 Cl1 101.36(7)
C26 Ru1 Cl1 88.54(6)
C2 N1 C6 118.4(2)
C2 N1 Ru1 127.00(16)
C6 N1 Ru1 114.57(15)
N1 C2 C3 122.2(2)
N1 C2 H2 118.9
C3 C2 H2 118.9
C4 C3 C2 119.6(2)
C4 C3 H3 120.2
C2 C3 H3 120.2
C3 C4 C5 119.7(2)
C3 C4 H4 120.2
C5 C4 H4 120.2
C6 C5 C4 117.3(2)
C6 C5 C7 117.7(2)
C4 C5 C7 125.0(2)
N1 C6 C5 122.8(2)
N1 C6 C10 116.4(2)
C5 C6 C10 120.8(2)
C8 C7 C5 121.9(2)
C8 C7 H7 119.1
C5 C7 H7 119.1
C7 C8 C9 121.1(2)
C7 C8 H8 119.4
C9 C8 H8 119.4
C10 C9 C11 117.1(2)
C10 C9 C8 118.3(2)
C11 C9 C8 124.6(2)
N14 C10 C9 123.3(2)
N14 C10 C6 116.6(2)
C9 C10 C6 120.1(2)
C12 C11 C9 119.6(2)
C12 C11 H11 120.2
C9 C11 H11 120.2
C11 C12 C13 119.3(2)
C11 C12 H12 120.4
C13 C12 H12 120.4
N14 C13 C12 122.9(2)
N14 C13 H13 118.5
C12 C13 H13 118.5
C13 N14 C10 117.8(2)
C13 N14 Ru1 127.80(16)
C10 N14 Ru1 114.35(15)
C22 C21 C26 119.9(2)
C22 C21 Ru1 69.96(13)
C26 C21 Ru1 71.35(13)
C22 C21 H21 120.1
C26 C21 H21 120.1
Ru1 C21 H21 131.4
C21 C22 C23 121.2(2)
C21 C22 Ru1 72.47(13)
C23 C22 Ru1 71.60(13)
C21 C22 H22 119.4
C23 C22 H22 119.4
Ru1 C22 H22 128.9
C24 C23 C22 118.2(2)
C24 C23 Ru1 70.59(14)
C22 C23 Ru1 70.50(13)
C24 C23 H23 120.9
C22 C23 H23 120.9
Ru1 C23 H23 130.4
C23 C24 C25 121.6(2)
C23 C24 Ru1 71.72(14)
C25 C24 Ru1 72.30(14)
C23 C24 H24 119.2
C25 C24 H24 119.2
Ru1 C24 H24 129.3
C24 C25 C26 119.8(2)
C24 C25 Ru1 70.01(13)
C26 C25 Ru1 71.59(13)
C24 C25 H25 120.1
C26 C25 H25 120.1
Ru1 C25 H25 130.9
C25 C26 C21 119.3(2)
C25 C26 C27 120.5(2)
C21 C26 C27 120.2(2)
C25 C26 Ru1 71.03(13)
C21 C26 Ru1 71.02(13)
C27 C26 Ru1 129.71(17)
C26 C27 C28 108.2(2)
C26 C27 H27A 110.1
C28 C27 H27A 110.1
C26 C27 H27B 110.1
C28 C27 H27B 110.1
H27A C27 H27B 108.4
N30 C28 C27 112.8(2)
N30 C28 H28A 109
C27 C28 H28A 109
N30 C28 H28B 109
C27 C28 H28B 109
H28A C28 H28B 107.8
C31 N30 C28 120.8(2)
C31 N30 H30 119.6
C28 N30 H30 119.6
O32 C31 N30 123.8(2)
O32 C31 C33 123.0(2)
N30 C31 C33 113.1(2)
C31 C33 Cl3 112.45(18)
C31 C33 H33A 109.1
Cl3 C33 H33A 109.1
C31 C33 H33B 109.1
Cl3 C33 H33B 109.1
H33A C33 H33B 107.8
F54 B51 F55 110.2(2)
F54 B51 F53 110.1(2)
F55 B51 F53 109.4(2)
F54 B51 F52 109.6(2)
F55 B51 F52 109.1(2)
F53 B51 F52 108.4(2)

loop_
_geom_bond_atom_site_label_1
_geom_bond_atom_site_label_2
_geom_bond_distance
Ru1 N1 2.0934(19)
Ru1 N14 2.1015(19)
Ru1 C24 2.175(2)
Ru1 C22 2.175(2)
Ru1 C23 2.189(2)
Ru1 C25 2.205(2)
Ru1 C21 2.208(2)
Ru1 C26 2.212(2)
Ru1 Cl1 2.4046(6)
N1 C2 1.330(3)
N1 C6 1.368(3)
C2 C3 1.406(3)
C2 H2 0.95
C3 C4 1.372(4)
C3 H3 0.95
C4 C5 1.406(4)
C4 H4 0.95
C5 C6 1.406(3)
C5 C7 1.439(3)
C6 C10 1.423(3)
C7 C8 1.345(4)
C7 H7 0.95
C8 C9 1.439(4)
C8 H8 0.95
C9 C10 1.406(3)
C9 C11 1.408(4)
C10 N14 1.365(3)
C11 C12 1.377(4)
C11 H11 0.95
C12 C13 1.402(3)
C12 H12 0.95
C13 N14 1.330(3)
C13 H13 0.95
C21 C22 1.412(3)
C21 C26 1.426(3)
C21 H21 0.95
C22 C23 1.417(4)
C22 H22 0.95
C23 C24 1.410(3)
C23 H23 0.95
C24 C25 1.415(3)
C24 H24 0.95
C25 C26 1.415(3)
C25 H25 0.95
C26 C27 1.505(3)
C27 C28 1.526(3)
C27 H27A 0.99
C27 H27B 0.99
C28 N30 1.456(3)
C28 H28A 0.99
C28 H28B 0.99
N30 C31 1.336(3)
N30 H30 0.88
C31 O32 1.227(3)
C31 C33 1.520(3)
C33 Cl3 1.779(2)
C33 H33A 0.99
C33 H33B 0.99
B51 F54 1.387(3)
B51 F55 1.397(3)
B51 F53 1.397(3)
B51 F52 1.403(3)

loop_
_geom_torsion_atom_site_label_1
_geom_torsion_atom_site_label_2
_geom_torsion_atom_site_label_3
_geom_torsion_atom_site_label_4
_geom_torsion
N14 Ru1 N1 C2 -179.0(2)
C24 Ru1 N1 C2 -44.6(2)
C22 Ru1 N1 C2 -100.0(2)
C23 Ru1 N1 C2 -79.8(2)
C25 Ru1 N1 C2 -9.1(2)
C26 Ru1 N1 C2 12.4(3)
Cl1 Ru1 N1 C2 95.3(2)
N14 Ru1 N1 C6 1.35(16)
C24 Ru1 N1 C6 135.74(17)
C22 Ru1 N1 C6 80.3(2)
C23 Ru1 N1 C6 100.48(17)
C25 Ru1 N1 C6 171.24(16)
C26 Ru1 N1 C6 -167.30(15)
Cl1 Ru1 N1 C6 -84.44(16)
C6 N1 C2 C3 -1.4(3)
Ru1 N1 C2 C3 178.92(18)
N1 C2 C3 C4 1.6(4)
C2 C3 C4 C5 -0.4(4)
C3 C4 C5 C6 -0.9(4)
C3 C4 C5 C7 179.4(2)
C2 N1 C6 C5 0.0(3)
Ru1 N1 C6 C5 179.72(18)
C2 N1 C6 C10 179.6(2)
Ru1 N1 C6 C10 -0.7(3)
C4 C5 C6 N1 1.1(4)
C7 C5 C6 N1 -179.1(2)
C4 C5 C6 C10 -178.4(2)
C7 C5 C6 C10 1.3(3)
C6 C5 C7 C8 -0.6(4)
C4 C5 C7 C8 179.1(3)
C5 C7 C8 C9 -0.2(4)
C7 C8 C9 C10 0.2(4)
C7 C8 C9 C11 179.9(2)
C11 C9 C10 N14 0.8(4)
C8 C9 C10 N14 -179.5(2)
C11 C9 C10 C6 -179.2(2)
C8 C9 C10 C6 0.5(3)
N1 C6 C10 N14 -0.9(3)
C5 C6 C10 N14 178.7(2)
N1 C6 C10 C9 179.1(2)
C5 C6 C10 C9 -1.3(3)
C10 C9 C11 C12 -1.0(4)
C8 C9 C11 C12 179.2(2)
C9 C11 C12 C13 0.2(4)
C11 C12 C13 N14 0.9(4)
C12 C13 N14 C10 -1.2(3)
C12 C13 N14 Ru1 176.80(17)
C9 C10 N14 C13 0.3(3)
C6 C10 N14 C13 -179.7(2)
C9 C10 N14 Ru1 -177.95(18)
C6 C10 N14 Ru1 2.1(3)
N1 Ru1 N14 C13 -179.9(2)
C24 Ru1 N14 C13 101.2(2)
C22 Ru1 N14 C13 40.5(2)
C23 Ru1 N14 C13 77.4(2)
C25 Ru1 N14 C13 77.7(5)
C21 Ru1 N14 C13 6.7(2)
C26 Ru1 N14 C13 -13.1(3)
Cl1 Ru1 N14 C13 -93.6(2)
N1 Ru1 N14 C10 -1.83(16)
C24 Ru1 N14 C10 -80.73(19)
C22 Ru1 N14 C10 -141.40(17)
C23 Ru1 N14 C10 -104.50(17)
C25 Ru1 N14 C10 -104.2(5)
C21 Ru1 N14 C10 -175.28(16)
C26 Ru1 N14 C10 164.90(16)
Cl1 Ru1 N14 C10 84.44(16)
N14 Ru1 C21 C22 66.03(15)
C24 Ru1 C21 C22 -66.48(15)
C23 Ru1 C21 C22 -29.10(14)
C25 Ru1 C21 C22 -103.69(16)
C26 Ru1 C21 C22 -133.0(2)
Cl1 Ru1 C21 C22 154.62(13)
N14 Ru1 C21 C26 -160.93(14)
C24 Ru1 C21 C26 66.56(15)
C22 Ru1 C21 C26 133.0(2)
C23 Ru1 C21 C26 103.94(16)
C25 Ru1 C21 C26 29.35(14)
Cl1 Ru1 C21 C26 -72.34(14)
C26 C21 C22 C23 1.7(3)
Ru1 C21 C22 C23 54.6(2)
C26 C21 C22 Ru1 -53.0(2)
N1 Ru1 C22 C21 165.62(13)
N14 Ru1 C22 C21 -120.50(14)
C24 Ru1 C22 C21 102.80(16)
C23 Ru1 C22 C21 132.7(2)
C25 Ru1 C22 C21 65.64(15)
C26 Ru1 C22 C21 28.76(14)
Cl1 Ru1 C22 C21 -35.84(17)
N1 Ru1 C22 C23 32.94(19)
N14 Ru1 C22 C23 106.82(14)
C24 Ru1 C22 C23 -29.88(14)
C25 Ru1 C22 C23 -67.04(14)
C21 Ru1 C22 C23 -132.7(2)
C26 Ru1 C22 C23 -103.92(15)
Cl1 Ru1 C22 C23 -168.52(11)
C21 C22 C23 C24 -1.2(3)
Ru1 C22 C23 C24 53.85(19)
C21 C22 C23 Ru1 -55.0(2)
N1 Ru1 C23 C24 70.76(15)
N14 Ru1 C23 C24 151.30(14)
C22 Ru1 C23 C24 -131.0(2)
C25 Ru1 C23 C24 -28.65(14)
C21 Ru1 C23 C24 -102.15(16)
C26 Ru1 C23 C24 -65.27(15)
Cl1 Ru1 C23 C24 -82.7(4)
N1 Ru1 C23 C22 -158.22(13)
N14 Ru1 C23 C22 -77.68(14)
C24 Ru1 C23 C22 131.0(2)
C25 Ru1 C23 C22 102.37(15)
C21 Ru1 C23 C22 28.87(13)
C26 Ru1 C23 C22 65.75(14)
Cl1 Ru1 C23 C22 48.3(4)
C22 C23 C24 C25 0.8(3)
Ru1 C23 C24 C25 54.6(2)
C22 C23 C24 Ru1 -53.81(19)
N1 Ru1 C24 C23 -113.98(15)
N14 Ru1 C24 C23 -40.22(19)
C22 Ru1 C24 C23 30.04(14)
C25 Ru1 C24 C23 133.2(2)
C21 Ru1 C24 C23 67.19(15)
C26 Ru1 C24 C23 104.41(16)
Cl1 Ru1 C24 C23 162.96(11)
N1 Ru1 C24 C25 112.78(14)
N14 Ru1 C24 C25 -173.46(13)
C22 Ru1 C24 C25 -103.20(15)
C23 Ru1 C24 C25 -133.2(2)
C21 Ru1 C24 C25 -66.05(14)
C26 Ru1 C24 C25 -28.82(14)
Cl1 Ru1 C24 C25 29.72(19)
C23 C24 C25 C26 -0.8(4)
Ru1 C24 C25 C26 53.5(2)
C23 C24 C25 Ru1 -54.3(2)
N1 Ru1 C25 C24 -71.77(15)
N14 Ru1 C25 C24 28.4(5)
C22 Ru1 C25 C24 66.16(15)
C23 Ru1 C25 C24 28.65(14)
C21 Ru1 C25 C24 103.11(15)
C26 Ru1 C25 C24 132.7(2)
Cl1 Ru1 C25 C24 -160.59(12)
N1 Ru1 C25 C26 155.57(13)
N14 Ru1 C25 C26 -104.3(5)
C24 Ru1 C25 C26 -132.7(2)
C22 Ru1 C25 C26 -66.50(14)
C23 Ru1 C25 C26 -104.00(15)
C21 Ru1 C25 C26 -29.54(13)
Cl1 Ru1 C25 C26 66.76(13)
C24 C25 C26 C21 1.3(3)
Ru1 C25 C26 C21 54.02(19)
C24 C25 C26 C27 -178.3(2)
Ru1 C25 C26 C27 -125.6(2)
C24 C25 C26 Ru1 -52.8(2)
C22 C21 C26 C25 -1.7(3)
Ru1 C21 C26 C25 -54.02(19)
C22 C21 C26 C27 177.9(2)
Ru1 C21 C26 C27 125.6(2)
C22 C21 C26 Ru1 52.3(2)
N1 Ru1 C26 C25 -35.81(19)
N14 Ru1 C26 C25 163.30(14)
C24 Ru1 C26 C25 29.05(14)
C22 Ru1 C26 C25 103.03(15)
C23 Ru1 C26 C25 65.89(14)
C21 Ru1 C26 C25 131.7(2)
Cl1 Ru1 C26 C25 -117.40(13)
N1 Ru1 C26 C21 -167.55(13)
N14 Ru1 C26 C21 31.6(2)
C24 Ru1 C26 C21 -102.70(16)
C22 Ru1 C26 C21 -28.71(14)
C23 Ru1 C26 C21 -65.85(15)
C25 Ru1 C26 C21 -131.7(2)
Cl1 Ru1 C26 C21 110.85(14)
N1 Ru1 C26 C27 78.5(3)
N14 Ru1 C26 C27 -82.4(3)
C24 Ru1 C26 C27 143.4(2)
C22 Ru1 C26 C27 -142.7(3)
C23 Ru1 C26 C27 -179.8(2)
C25 Ru1 C26 C27 114.3(3)
C21 Ru1 C26 C27 -113.9(3)
Cl1 Ru1 C26 C27 -3.1(2)
C25 C26 C27 C28 -88.8(3)
C21 C26 C27 C28 91.6(3)
Ru1 C26 C27 C28 -178.75(18)
C26 C27 C28 N30 177.4(2)
C27 C28 N30 C31 -82.0(3)
C28 N30 C31 O32 5.1(4)
C28 N30 C31 C33 -178.2(2)
O32 C31 C33 Cl3 -28.9(3)
N30 C31 C33 Cl3 154.29(19)
